data_4002229
loop_
_publ_author_name
'Cussen, E.J.'
'Battle, P.D.'

_publ_section_title
;
 Crystal and magnetic structures of 2H Ba Mn O3
;
_journal_name_full 'Chemistry of Materials (1,1989-)'
_journal_page_first 831
_journal_page_last 838
_journal_volume 12
_journal_year 2000
_chemical_formula_sum 'Ba Mn O3'
_chemical_name_systematic 'Ba (Mn O3)'
_space_group_IT_number 185
_symmetry_space_group_name_Hall 'P 6c -2'
_symmetry_space_group_name_H-M 'P 63 c m'
_cell_angle_alpha 90
_cell_angle_beta 90
_cell_angle_gamma 120
_cell_formula_units_Z 6
_cell_length_a 9.8467
_cell_length_b 9.8467
_cell_length_c 4.8075
_cell_volume 403.675
_citation_journal_id_ASTM CMATEX
_cod_data_source_file Cussen_CMATEX_2000_1059.cif
_cod_data_source_block Ba1Mn1O3
_cod_original_cell_volume 403.6745
_cod_original_formula_sum 'Ba1 Mn1 O3'
_cod_database_code 4002229

loop_
_symmetry_equiv_pos_as_xyz
x,y,z
x-y,x,z+1/2
-y,x-y,z
-x,-y,z+1/2
-x+y,-x,z
y,-x+y,z+1/2
y,x,z
-x+y,y,z+1/2
-x,-x+y,z
-y,-x,z+1/2
x-y,-y,z
x,x-y,z+1/2

loop_
_atom_site_label
_atom_site_type_symbol
_atom_site_fract_x
_atom_site_fract_y
_atom_site_fract_z
_atom_site_occupancy
_atom_site_U_iso_or_equiv
Mn1 Mn+4 0 0 0 1 0.0
O2 O-2 0.667 0.484 0.212 1 0.0
O1 O-2 0 0.15 0.25 1 0.0
Ba1 Ba+2 0.332 0.332 0.238 1 0.0
Mn2 Mn+4 0.6667 0.3333 0.963 1 0.0
